data_7126402
loop_
_publ_author_name
'Burt, Liam K.'
'Cordiner, Richard L.'
'Hill, Anthony F.'
'Manzano, Richard A.'
'Wagler, J\"org'

_publ_section_title
;
 The significance of phosphoniocarbynes in halocarbyne cross-coupling
 reactions.
;
_journal_issue 42
_journal_name_full 'Chemical communications (Cambridge, England)'
_journal_page_first 5673
_journal_page_last 5676
_journal_paper_doi 10.1039/d0cc02070b
_journal_volume 56
_journal_year 2020
_chemical_formula_moiety 'C54 H52 B Br N6 O2 P2 Pd W'
_chemical_formula_sum 'C52 H52 B Br N6 O2 P2 Pd W'
_chemical_formula_weight 1235.90
_space_group_crystal_system monoclinic
_space_group_IT_number 14
_space_group_name_Hall '-P 2yn'
_space_group_name_H-M_alt 'P 1 21/n 1'
_atom_sites_solution_hydrogens geom
_atom_sites_solution_primary dual
_audit_creation_date 2019-05-28
_audit_creation_method
;
Olex2 1.2
(compiled 2018.05.29 svn.r3508 for OlexSys, GUI svn.r5506)
;
_audit_update_record
;
2020-03-06 deposited with the CCDC.	2020-04-08 downloaded from the CCDC.
;
_cell_angle_alpha 90
_cell_angle_beta 111.409(2)
_cell_angle_gamma 90
_cell_formula_units_Z 4
_cell_length_a 21.7995(4)
_cell_length_b 12.8236(2)
_cell_length_c 22.8740(4)
_cell_measurement_reflns_used 16669
_cell_measurement_temperature 150.00(10)
_cell_measurement_theta_max 73.6170
_cell_measurement_theta_min 4.0180
_cell_volume 5953.2(2)
_computing_cell_refinement 'CrysAlisPro 1.171.40.36a (Rigaku OD, 2018)'
_computing_data_collection 'CrysAlisPro 1.171.40.36a (Rigaku OD, 2018)'
_computing_data_reduction 'CrysAlisPro 1.171.40.36a (Rigaku OD, 2018)'
_computing_molecular_graphics 'Olex2 (Dolomanov et al., 2009)'
_computing_publication_material 'Olex2 (Dolomanov et al., 2009)'
_computing_structure_refinement 'ShelXL (Sheldrick, 2015)'
_computing_structure_solution 'ShelXT (Sheldrick, 2015)'
_diffrn_ambient_environment N~2~
_diffrn_ambient_temperature 150.00(10)
_diffrn_detector 'CCD plate'
_diffrn_detector_area_resol_mean 8.1297
_diffrn_detector_type EosS2
_diffrn_measured_fraction_theta_full 0.997
_diffrn_measured_fraction_theta_max 0.991
_diffrn_measurement_details
;
List of Runs (angles in degrees, time in seconds):

  # Type    Start    End  Width  t~exp~   \w     \q     \k     \f   Frames
#--------------------------------------------------------------------------
  1  \w    -82.00 -48.00   1.00    7.50    --  -37.08 -38.00  30.00   34
  2  \w     60.00 101.00   1.00    7.50    --   37.08  57.00-150.00   41
  3  \w     22.00  49.00   1.00    7.50    --   37.08 -57.00  60.00   27
  4  \w    -17.00  10.00   1.00    7.50    --   37.08 -57.00-150.00   27
  5  \w    -29.00  -3.00   1.00    7.50    --   37.08 -57.00  60.00   26
  6  \w     36.00  84.00   1.00    7.50    --   37.08-125.00-150.00   48
  7  \w     29.00  58.00   1.00    7.50    --   37.08  57.00-150.00   29
  8  \w     -8.00  65.00   1.00    7.50    --   37.08 -19.00 -90.00   73
  9  \w     15.00  51.00   1.00    7.50    --   37.08 -57.00-150.00   36
 10  \w     39.00  64.00   1.00    7.50    --   37.08 -77.00  60.00   25
 11  \w    -17.00  51.00   1.00    7.50    --   37.08 -38.00-120.00   68
 12  \w     34.00  61.00   1.00    7.50    --   37.08-125.00 150.00   27
 13  \w     86.00 136.00   1.00   30.00    --  111.00 -25.00 120.00   50
 14  \w    131.00 168.00   1.00   30.00    --  111.00  12.00  90.00   37
 15  \w    109.00 176.00   1.00   30.00    --  111.00  38.00 -30.00   67
 16  \w     68.00 118.00   1.00   30.00    --  111.00  12.00  90.00   50
 17  \w     63.00 109.00   1.00   30.00    --  111.00-111.00 150.00   46
 18  \w     43.00  86.00   1.00   30.00    --  111.00 -92.00-120.00   43
 19  \w     62.00 104.00   1.00   30.00    --  111.00 178.00 -30.00   42
 20  \w     42.00 104.00   1.00   30.00    --  111.00 -92.00-150.00   62
 21  \w     98.00 125.00   1.00   30.00    --  111.00 -38.00 -30.00   27
 22  \w    109.00 163.00   1.00   30.00    --  111.00 111.00 150.00   54
 23  \w     42.00  82.00   1.00   30.00    --  111.00 -38.00 -30.00   40
 24  \w    102.00 129.00   1.00   30.00    --  111.00  64.00 -60.00   27
 25  \w    150.00 176.00   1.00   30.00    --  111.00  64.00 -60.00   26
 26  \w     45.00  70.00   1.00   30.00    --  111.00-111.00   0.00   25
 27  \w     76.00 130.00   1.00   30.00    --  111.00 -66.00 -98.14   54
 28  \w     72.00 100.00   1.00   30.00    --  111.00 -77.00 120.00   28
 29  \w    100.00 133.00   1.00   30.00    --  111.00 -25.00 -30.00   33
 30  \w     80.00 105.00   1.00   30.00    --  111.00-111.00  30.00   25
 31  \w     48.00  75.00   1.00   30.00    --  111.00-111.00  30.00   27
 32  \w     81.00 106.00   1.00   30.00    --  111.00 -92.00-180.00   25
 33  \w     48.00  75.00   1.00   30.00    --  111.00 -92.00-180.00   27
 34  \w     71.00 119.00   1.00   30.00    --  111.00 -64.00 150.00   48
 35  \w    123.00 160.00   1.00   30.00    --  111.00  38.00-180.00   37
 36  \w     60.00 127.00   1.00   30.00    --  111.00 -50.00-180.00   67
 37  \w    104.00 177.00   1.00   30.00    --  111.00  77.00 -90.00   73
 38  \w    126.00 159.00   1.00   30.00    --  111.00  25.00 -60.00   33
 39  \w     50.00  89.00   1.00   30.00    --  111.00 -92.00 -90.00   39
 40  \w     56.00  81.00   1.00   30.00    --  111.00 -25.00 -30.00   25
 41  \w     81.00 106.00   1.00   30.00    --  111.00-111.00   0.00   25
 42  \w     84.00 109.00   1.00   30.00    --  111.00-111.00 120.00   25
 43  \w     56.00  83.00   1.00   30.00    --  111.00 -50.00-120.00   27
;
_diffrn_measurement_device 'four-circle diffractometer'
_diffrn_measurement_device_type 'SuperNova, Dual, Cu at home/near, EosS2'
_diffrn_measurement_method '\w scans'
_diffrn_orient_matrix_type 'CrysAlisPro convention (1999,Acta A55,543-557)'
_diffrn_orient_matrix_UB_11 0.0455167000
_diffrn_orient_matrix_UB_12 0.0063843000
_diffrn_orient_matrix_UB_13 -0.0379331000
_diffrn_orient_matrix_UB_21 0.0607153000
_diffrn_orient_matrix_UB_22 -0.0006429000
_diffrn_orient_matrix_UB_23 0.0615786000
_diffrn_orient_matrix_UB_31 0.0021370000
_diffrn_orient_matrix_UB_32 -0.1199338000
_diffrn_orient_matrix_UB_33 -0.0023991000
_diffrn_radiation_monochromator mirror
_diffrn_radiation_probe x-ray
_diffrn_radiation_type CuK\a
_diffrn_radiation_wavelength 1.54184
_diffrn_reflns_av_R_equivalents 0.0583
_diffrn_reflns_av_unetI/netI 0.0561
_diffrn_reflns_Laue_measured_fraction_full 0.997
_diffrn_reflns_Laue_measured_fraction_max 0.991
_diffrn_reflns_limit_h_max 26
_diffrn_reflns_limit_h_min -27
_diffrn_reflns_limit_k_max 9
_diffrn_reflns_limit_k_min -15
_diffrn_reflns_limit_l_max 28
_diffrn_reflns_limit_l_min -26
_diffrn_reflns_number 45204
_diffrn_reflns_point_group_measured_fraction_full 0.997
_diffrn_reflns_point_group_measured_fraction_max 0.991
_diffrn_reflns_theta_full 67.684
_diffrn_reflns_theta_max 73.760
_diffrn_reflns_theta_min 4.024
_diffrn_source 'micro-focus sealed X-ray tube'
_diffrn_source_type 'SuperNova (Cu) X-ray Source'
_exptl_absorpt_coefficient_mu 7.556
_exptl_absorpt_correction_T_max 1.00000
_exptl_absorpt_correction_T_min 0.83182
_exptl_absorpt_correction_type multi-scan
_exptl_absorpt_process_details
;
CrysAlisPro 1.171.40.36a (Rigaku Oxford Diffraction, 2018)
Empirical absorption correction using spherical harmonics,
 implemented in SCALE3 ABSPACK scaling algorithm.
;
_exptl_crystal_colour 'clear light red'
_exptl_crystal_density_diffrn 1.379
_exptl_crystal_description plate
_exptl_crystal_F_000 2448
_exptl_crystal_size_max 0.172
_exptl_crystal_size_mid 0.134
_exptl_crystal_size_min 0.037
_refine_diff_density_max 2.886
_refine_diff_density_min -1.940
_refine_diff_density_rms 0.146
_refine_ls_extinction_method none
_refine_ls_goodness_of_fit_ref 1.052
_refine_ls_hydrogen_treatment constr
_refine_ls_matrix_type full
_refine_ls_number_parameters 619
_refine_ls_number_reflns 11926
_refine_ls_number_restraints 0
_refine_ls_restrained_S_all 1.052
_refine_ls_R_factor_all 0.0617
_refine_ls_R_factor_gt 0.0505
_refine_ls_shift/su_max 0.002
_refine_ls_shift/su_mean 0.000
_refine_ls_structure_factor_coef Fsqd
_refine_ls_weighting_details 'w=1/[\s^2^(Fo^2^)+(0.0545P)^2^+29.4186P] where P=(Fo^2^+2Fc^2^)/3'
_refine_ls_weighting_scheme calc
_refine_ls_wR_factor_gt 0.1278
_refine_ls_wR_factor_ref 0.1347
_reflns_Friedel_coverage 0.000
_reflns_number_gt 9743
_reflns_number_total 11926
_reflns_threshold_expression 'I > 2\s(I)'
_cod_data_source_file d0cc02070b3.cif
_cod_data_source_block 7
_cod_depositor_comments 'Adding full bibliography for 7126395--7126402.cif.'
_cod_original_cell_volume 5953.16(19)
_cod_database_code 7126402
_publcif_datablock.id {22d23fa7-6121-4349-b642-2831eeb9a4c9}

_shelx_shelxl_version_number 2016/6
_chemical_oxdiff_formula C52H52B1N6O2P2Br1W1Pd1
_chemical_oxdiff_usercomment 'Vap. Diff. n-hex into THF'
_shelx_space_group_comment
;
The symmetry employed for this shelxl refinement is uniquely defined
by the following loop, which should always be used as a source of
symmetry information in preference to the above space-group names.
They are only intended as comments.
;
_reflns_odcompleteness_completeness 98.01
_reflns_odcompleteness_iscentric 1
_reflns_odcompleteness_theta 74.33
_olex2_refinement_description
;
1. Fixed Uiso
 At 1.2 times of:
  All B(H) groups, All C(H) groups
 At 1.5 times of:
  All C(H,H,H) groups
2.a Ternary CH refined with riding coordinates:
 B1(H1)
2.b Aromatic/amide H refined with riding coordinates:
 C6(H6), C11(H11), C16(H16), C21(H21), C22(H22), C23(H23), C24(H24), C25(H25),
 C31(H31), C32(H32), C33(H33), C34(H34), C35(H35), C41(H41), C42(H42), C43(H43),
  C44(H44), C45(H45), C51(H51), C52(H52), C53(H53), C54(H54), C55(H55),
 C61(H61), C62(H62), C63(H63), C64(H64), C65(H65), C71(H71), C72(H72), C73(H73),
  C74(H74), C75(H75)
2.c Idealised Me refined as rotating group:
 C4(H4A,H4B,H4C), C8(H8A,H8B,H8C), C9(H9A,H9B,H9C), C13(H13A,H13B,H13C),
 C14(H14A,H14B,H14C), C18(H18A,H18B,H18C)
;
_ins_header
;
TITL LB009_scale_filt in P2(1)/n 
REM P2(1)/n (#14 in standard setting)
CELL 1.54184  21.799505  12.823648  22.874023  90.0000 111.4086  90.0000
ZERR    4.00   0.000415   0.000209   0.000435   0.0000   0.0022   0.0000
LATT  1
SYMM -x+1/2, y+1/2,-z+1/2 
SFAC C H B N O P Br Pd W
UNIT 208.00 208.00 4.00 24.00 8.00 8.00 4.00 4.00 4.00
TREF
HKLF 4
END
;
_olex2_submission_special_instructions 'No special instructions were received'
_oxdiff_exptl_absorpt_empirical_details
;
Empirical correction (ABSPACK) includes:
- Absorption correction using spherical harmonics
- Frame scaling
;
_oxdiff_exptl_absorpt_empirical_full_max 1.467
_oxdiff_exptl_absorpt_empirical_full_min 0.753
_publcif_funding_html
;
;

loop_
_space_group_symop_operation_xyz
'x, y, z'
'-x+1/2, y+1/2, -z+1/2'
'-x, -y, -z'
'x-1/2, -y-1/2, z-1/2'

loop_
_atom_site_label
_atom_site_type_symbol
_atom_site_fract_x
_atom_site_fract_y
_atom_site_fract_z
_atom_site_U_iso_or_equiv
_atom_site_adp_type
_atom_site_occupancy
_atom_site_site_symmetry_order
_atom_site_calc_flag
_atom_site_refinement_flags_posn
_atom_site_refinement_flags_adp
_atom_site_refinement_flags_occupancy
_atom_site_disorder_assembly
_atom_site_disorder_group
W1 W 0.55413(2) 0.63560(2) 0.74728(2) 0.02516(8) Uani 1 1 d . . . . .
Pd1 Pd 0.43249(2) 0.58222(3) 0.66411(2) 0.02575(11) Uani 1 1 d . . . . .
Br1 Br 0.33897(3) 0.61473(6) 0.55965(3) 0.04176(18) Uani 1 1 d . . . . .
P1 P 0.48480(7) 0.81120(12) 0.62376(6) 0.0239(3) Uani 1 1 d . . . . .
P2 P 0.37166(7) 0.43580(13) 0.67545(7) 0.0286(3) Uani 1 1 d . . . . .
O1 O 0.5477(2) 0.4033(4) 0.7023(3) 0.0415(11) Uani 1 1 d . . . . .
O2 O 0.4561(3) 0.5732(5) 0.8139(2) 0.0496(14) Uani 1 1 d . . . . .
N1 N 0.6355(2) 0.5808(4) 0.8366(2) 0.0291(11) Uani 1 1 d . . . . .
N2 N 0.6905(2) 0.6411(4) 0.8630(2) 0.0286(11) Uani 1 1 d . . . . .
N3 N 0.5773(2) 0.7829(4) 0.8038(2) 0.0270(10) Uani 1 1 d . . . . .
N4 N 0.6410(3) 0.8180(5) 0.8325(2) 0.0329(12) Uani 1 1 d . . . . .
N5 N 0.6449(2) 0.6674(4) 0.7266(2) 0.0263(10) Uani 1 1 d . . . . .
N6 N 0.6956(2) 0.7275(4) 0.7663(2) 0.0281(11) Uani 1 1 d . . . . .
C1 C 0.4942(3) 0.7026(5) 0.6706(3) 0.0278(12) Uani 1 1 d . . . . .
C2 C 0.5454(3) 0.4892(5) 0.7153(3) 0.0305(13) Uani 1 1 d . . . . .
C3 C 0.4865(3) 0.5948(5) 0.7843(3) 0.0330(13) Uani 1 1 d . . . . .
C4 C 0.5941(4) 0.4099(6) 0.8613(4) 0.052(2) Uani 1 1 d . . . . .
H4A H 0.550568 0.439052 0.848338 0.078 Uiso 1 1 calc GR . . . .
H4B H 0.602671 0.369945 0.899005 0.078 Uiso 1 1 calc GR . . . .
H4C H 0.597236 0.365454 0.828795 0.078 Uiso 1 1 calc GR . . . .
C5 C 0.6434(3) 0.4957(5) 0.8736(3) 0.0359(14) Uani 1 1 d . . . . .
C6 C 0.7034(3) 0.5035(6) 0.9234(3) 0.0371(15) Uani 1 1 d . . . . .
H6 H 0.720889 0.455433 0.955659 0.045 Uiso 1 1 calc R . . . .
C7 C 0.7324(3) 0.5958(6) 0.9160(3) 0.0320(13) Uani 1 1 d . . . . .
C8 C 0.7960(3) 0.6415(6) 0.9560(3) 0.0412(16) Uani 1 1 d . . . . .
H8A H 0.822270 0.654952 0.931104 0.062 Uiso 1 1 calc GR . . . .
H8B H 0.818728 0.593553 0.989052 0.062 Uiso 1 1 calc GR . . . .
H8C H 0.788271 0.705600 0.973874 0.062 Uiso 1 1 calc GR . . . .
C9 C 0.4657(3) 0.8425(7) 0.7969(4) 0.0488(19) Uani 1 1 d . . . . .
H9A H 0.448983 0.814741 0.755013 0.073 Uiso 1 1 calc GR . . . .
H9B H 0.446668 0.909909 0.797177 0.073 Uiso 1 1 calc GR . . . .
H9C H 0.454245 0.796463 0.824447 0.073 Uiso 1 1 calc GR . . . .
C10 C 0.5392(3) 0.8522(6) 0.8188(3) 0.0349(14) Uani 1 1 d . . . . .
C11 C 0.5780(4) 0.9311(6) 0.8563(3) 0.0419(17) Uani 1 1 d . . . . .
H11 H 0.563338 0.988609 0.872342 0.050 Uiso 1 1 calc R . . . .
C12 C 0.6424(3) 0.9070(5) 0.8648(3) 0.0362(15) Uani 1 1 d . . . . .
C13 C 0.7044(4) 0.9640(7) 0.9006(4) 0.052(2) Uani 1 1 d . . . . .
H13A H 0.730425 0.923059 0.936176 0.078 Uiso 1 1 calc GR . . . .
H13B H 0.693859 1.029635 0.914822 0.078 Uiso 1 1 calc GR . . . .
H13C H 0.728969 0.976001 0.873908 0.078 Uiso 1 1 calc GR . . . .
C14 C 0.6228(3) 0.5717(5) 0.6260(3) 0.0351(14) Uani 1 1 d . . . . .
H14A H 0.626070 0.500807 0.640240 0.053 Uiso 1 1 calc GR . . . .
H14B H 0.638196 0.576552 0.591750 0.053 Uiso 1 1 calc GR . . . .
H14C H 0.577610 0.593841 0.612067 0.053 Uiso 1 1 calc GR . . . .
C15 C 0.6638(3) 0.6401(5) 0.6785(3) 0.0291(12) Uani 1 1 d . . . . .
C16 C 0.7239(3) 0.6849(5) 0.6862(3) 0.0321(13) Uani 1 1 d . . . . .
H16 H 0.747045 0.678868 0.659353 0.038 Uiso 1 1 calc R . . . .
C17 C 0.7429(3) 0.7405(5) 0.7420(3) 0.0321(13) Uani 1 1 d . . . . .
C18 C 0.8028(3) 0.8027(7) 0.7730(4) 0.0455(18) Uani 1 1 d . . . . .
H18A H 0.790746 0.873611 0.777103 0.068 Uiso 1 1 calc GR . . . .
H18B H 0.830123 0.800764 0.748274 0.068 Uiso 1 1 calc GR . . . .
H18C H 0.826607 0.774409 0.813902 0.068 Uiso 1 1 calc GR . . . .
C20 C 0.4712(3) 0.7826(5) 0.5424(3) 0.0255(11) Uani 1 1 d . . . . .
C21 C 0.4642(3) 0.8647(6) 0.5008(3) 0.0347(14) Uani 1 1 d . . . . .
H21 H 0.465314 0.933011 0.514872 0.042 Uiso 1 1 calc R . . . .
C22 C 0.4555(3) 0.8459(7) 0.4385(3) 0.0414(17) Uani 1 1 d . . . . .
H22 H 0.450380 0.901106 0.410711 0.050 Uiso 1 1 calc R . . . .
C23 C 0.4546(3) 0.7438(7) 0.4181(3) 0.048(2) Uani 1 1 d . . . . .
H23 H 0.449850 0.730375 0.376701 0.058 Uiso 1 1 calc R . . . .
C24 C 0.4608(3) 0.6625(6) 0.4590(3) 0.0435(17) Uani 1 1 d . . . . .
H24 H 0.459664 0.594175 0.444967 0.052 Uiso 1 1 calc R . . . .
C25 C 0.4688(3) 0.6817(6) 0.5215(3) 0.0349(14) Uani 1 1 d . . . . .
H25 H 0.472526 0.626334 0.548861 0.042 Uiso 1 1 calc R . . . .
C30 C 0.5586(3) 0.8909(5) 0.6497(3) 0.0269(12) Uani 1 1 d . . . . .
C31 C 0.6055(3) 0.8803(5) 0.6217(3) 0.0324(13) Uani 1 1 d . . . . .
H31 H 0.597847 0.834525 0.588184 0.039 Uiso 1 1 calc R . . . .
C32 C 0.6637(3) 0.9379(5) 0.6436(3) 0.0369(15) Uani 1 1 d . . . . .
H32 H 0.695215 0.929583 0.625432 0.044 Uiso 1 1 calc R . . . .
C33 C 0.6746(3) 1.0078(5) 0.6927(3) 0.0367(15) Uani 1 1 d . . . . .
H33 H 0.712829 1.047720 0.706776 0.044 Uiso 1 1 calc R . . . .
C34 C 0.6286(3) 1.0178(6) 0.7206(3) 0.0379(15) Uani 1 1 d . . . . .
H34 H 0.636743 1.063303 0.754265 0.045 Uiso 1 1 calc R . . . .
C35 C 0.5704(3) 0.9611(5) 0.6994(3) 0.0332(13) Uani 1 1 d . . . . .
H35 H 0.539412 0.969787 0.718181 0.040 Uiso 1 1 calc R . . . .
C40 C 0.4176(3) 0.8959(5) 0.6245(3) 0.0303(13) Uani 1 1 d . . . . .
C41 C 0.4159(3) 1.0002(6) 0.6095(3) 0.0380(15) Uani 1 1 d . . . . .
H41 H 0.450796 1.029892 0.601134 0.046 Uiso 1 1 calc R . . . .
C42 C 0.3623(4) 1.0611(6) 0.6069(4) 0.0469(18) Uani 1 1 d . . . . .
H42 H 0.361905 1.131815 0.597824 0.056 Uiso 1 1 calc R . . . .
C43 C 0.3098(4) 1.0173(7) 0.6175(4) 0.051(2) Uani 1 1 d . . . . .
H43 H 0.273703 1.058254 0.615016 0.061 Uiso 1 1 calc R . . . .
C44 C 0.3105(4) 0.9143(7) 0.6317(4) 0.0467(18) Uani 1 1 d . . . . .
H44 H 0.274678 0.885378 0.638705 0.056 Uiso 1 1 calc R . . . .
C45 C 0.3648(3) 0.8505(6) 0.6359(3) 0.0357(14) Uani 1 1 d . . . . .
H45 H 0.365395 0.780131 0.645983 0.043 Uiso 1 1 calc R . . . .
C50 C 0.3411(3) 0.3616(5) 0.6020(3) 0.0330(13) Uani 1 1 d . . . . .
C51 C 0.2764(4) 0.3259(6) 0.5733(3) 0.0413(16) Uani 1 1 d . . . . .
H51 H 0.246057 0.335831 0.592669 0.050 Uiso 1 1 calc R . . . .
C52 C 0.2575(4) 0.2752(7) 0.5153(4) 0.052(2) Uani 1 1 d . . . . .
H52 H 0.214202 0.252608 0.495813 0.063 Uiso 1 1 calc R . . . .
C53 C 0.3026(5) 0.2585(7) 0.4868(3) 0.053(2) Uani 1 1 d . . . . .
H53 H 0.289595 0.224893 0.448133 0.064 Uiso 1 1 calc R . . . .
C54 C 0.3668(5) 0.2914(7) 0.5155(4) 0.053(2) Uani 1 1 d . . . . .
H54 H 0.397545 0.277757 0.497073 0.064 Uiso 1 1 calc R . . . .
C55 C 0.3854(4) 0.3448(6) 0.5718(3) 0.0421(16) Uani 1 1 d . . . . .
H55 H 0.428202 0.369933 0.589938 0.051 Uiso 1 1 calc R . . . .
C60 C 0.2986(3) 0.4724(6) 0.6923(3) 0.0372(15) Uani 1 1 d . . . . .
C61 C 0.2813(4) 0.5753(7) 0.6913(4) 0.053(2) Uani 1 1 d . . . . .
H61 H 0.306342 0.625862 0.681160 0.064 Uiso 1 1 calc R . . . .
C62 C 0.2268(5) 0.6052(9) 0.7053(6) 0.077(3) Uani 1 1 d . . . . .
H62 H 0.216137 0.675425 0.705181 0.093 Uiso 1 1 calc R . . . .
C63 C 0.1892(5) 0.5316(10) 0.7192(5) 0.075(3) Uani 1 1 d . . . . .
H63 H 0.152517 0.551806 0.727973 0.090 Uiso 1 1 calc R . . . .
C64 C 0.2052(4) 0.4271(10) 0.7204(5) 0.066(3) Uani 1 1 d . . . . .
H64 H 0.179563 0.377120 0.730136 0.080 Uiso 1 1 calc R . . . .
C65 C 0.2600(4) 0.3970(7) 0.7068(4) 0.0470(18) Uani 1 1 d . . . . .
H65 H 0.270855 0.326788 0.707450 0.056 Uiso 1 1 calc R . . . .
C70 C 0.4091(3) 0.3352(5) 0.7351(3) 0.0330(13) Uani 1 1 d . . . . .
C71 C 0.4075(4) 0.3437(7) 0.7950(4) 0.0457(17) Uani 1 1 d . . . . .
H71 H 0.384288 0.398351 0.804083 0.055 Uiso 1 1 calc R . . . .
C72 C 0.4397(4) 0.2724(7) 0.8416(4) 0.052(2) Uani 1 1 d . . . . .
H72 H 0.438146 0.279929 0.881507 0.063 Uiso 1 1 calc R . . . .
C73 C 0.4743(5) 0.1896(6) 0.8292(4) 0.053(2) Uani 1 1 d . . . . .
H73 H 0.495488 0.140758 0.860049 0.063 Uiso 1 1 calc R . . . .
C74 C 0.4763(5) 0.1823(6) 0.7700(4) 0.054(2) Uani 1 1 d . . . . .
H74 H 0.500296 0.128336 0.761482 0.064 Uiso 1 1 calc R . . . .
C75 C 0.4442(4) 0.2515(5) 0.7230(4) 0.0403(15) Uani 1 1 d . . . . .
H75 H 0.445708 0.242824 0.683180 0.048 Uiso 1 1 calc R . . . .
B1 B 0.6983(3) 0.7477(6) 0.8335(3) 0.0304(14) Uani 1 1 d . . . . .
H1 H 0.740372 0.780056 0.858684 0.036 Uiso 1 1 calc R . . . .

loop_
_atom_site_aniso_label
_atom_site_aniso_U_11
_atom_site_aniso_U_22
_atom_site_aniso_U_33
_atom_site_aniso_U_23
_atom_site_aniso_U_13
_atom_site_aniso_U_12
W1 0.01647(12) 0.02850(15) 0.02219(13) 0.00066(10) -0.00281(9) -0.00096(9)
Pd1 0.01719(18) 0.0292(2) 0.02413(19) 0.00128(16) -0.00050(15) -0.00232(15)
Br1 0.0281(3) 0.0454(4) 0.0351(3) 0.0047(3) -0.0083(3) -0.0042(3)
P1 0.0186(6) 0.0250(7) 0.0210(6) -0.0012(5) -0.0012(5) -0.0009(5)
P2 0.0218(6) 0.0331(8) 0.0289(7) -0.0027(6) 0.0069(6) -0.0052(6)
O1 0.028(2) 0.034(3) 0.054(3) -0.005(2) 0.005(2) 0.0002(19)
O2 0.040(3) 0.074(4) 0.036(3) -0.010(3) 0.015(2) -0.017(3)
N1 0.015(2) 0.037(3) 0.021(2) 0.008(2) -0.0105(18) 0.0017(19)
N2 0.020(2) 0.036(3) 0.020(2) 0.000(2) -0.0041(18) 0.002(2)
N3 0.021(2) 0.025(3) 0.027(2) -0.004(2) -0.0005(19) -0.0004(19)
N4 0.023(2) 0.039(3) 0.025(2) -0.003(2) -0.004(2) 0.002(2)
N5 0.017(2) 0.030(3) 0.024(2) 0.001(2) -0.0014(18) -0.0026(19)
N6 0.019(2) 0.028(3) 0.027(2) 0.002(2) -0.0034(19) -0.0019(19)
C1 0.025(3) 0.029(3) 0.025(3) -0.005(2) 0.004(2) -0.001(2)
C2 0.024(3) 0.021(3) 0.037(3) 0.001(2) 0.000(2) -0.003(2)
C3 0.027(3) 0.034(3) 0.033(3) 0.000(3) 0.004(3) -0.008(2)
C4 0.046(4) 0.043(4) 0.047(4) 0.017(4) -0.006(3) -0.013(3)
C5 0.032(3) 0.034(4) 0.031(3) 0.007(3) -0.001(3) -0.003(3)
C6 0.030(3) 0.047(4) 0.027(3) 0.005(3) 0.002(3) 0.003(3)
C7 0.025(3) 0.041(4) 0.025(3) 0.000(3) 0.002(2) 0.003(3)
C8 0.025(3) 0.052(4) 0.031(3) 0.002(3) -0.008(3) 0.002(3)
C9 0.031(3) 0.074(6) 0.037(4) 0.000(4) 0.008(3) 0.015(4)
C10 0.032(3) 0.041(4) 0.027(3) 0.000(3) 0.006(3) 0.008(3)
C11 0.041(4) 0.046(4) 0.029(3) -0.006(3) 0.001(3) 0.015(3)
C12 0.035(3) 0.033(3) 0.026(3) -0.004(3) -0.005(3) 0.001(3)
C13 0.043(4) 0.048(5) 0.046(4) -0.021(4) -0.006(3) -0.002(3)
C14 0.032(3) 0.040(4) 0.029(3) 0.000(3) 0.007(3) 0.003(3)
C15 0.020(3) 0.036(3) 0.024(3) 0.006(2) 0.000(2) 0.005(2)
C16 0.022(3) 0.037(3) 0.032(3) 0.004(3) 0.003(2) 0.003(2)
C17 0.023(3) 0.032(3) 0.035(3) 0.008(3) 0.003(2) 0.004(2)
C18 0.026(3) 0.058(5) 0.047(4) 0.006(4) 0.006(3) -0.012(3)
C20 0.020(2) 0.026(3) 0.023(3) -0.001(2) -0.001(2) -0.002(2)
C21 0.026(3) 0.044(4) 0.028(3) 0.001(3) 0.002(2) -0.001(3)
C22 0.025(3) 0.066(5) 0.028(3) 0.008(3) 0.003(2) 0.003(3)
C23 0.027(3) 0.087(6) 0.023(3) -0.012(4) 0.000(3) 0.004(3)
C24 0.035(3) 0.049(4) 0.039(4) -0.022(3) 0.003(3) -0.008(3)
C25 0.024(3) 0.045(4) 0.028(3) -0.003(3) 0.002(2) -0.001(3)
C30 0.024(3) 0.023(3) 0.026(3) 0.007(2) 0.001(2) 0.002(2)
C31 0.025(3) 0.029(3) 0.035(3) -0.001(3) 0.002(2) -0.001(2)
C32 0.027(3) 0.032(3) 0.048(4) 0.001(3) 0.008(3) -0.003(3)
C33 0.030(3) 0.023(3) 0.041(3) 0.000(3) -0.006(3) -0.007(2)
C34 0.041(4) 0.034(4) 0.025(3) -0.007(3) -0.003(3) -0.008(3)
C35 0.034(3) 0.034(3) 0.026(3) -0.003(3) 0.004(2) -0.008(3)
C40 0.026(3) 0.034(3) 0.023(3) -0.003(2) 0.000(2) 0.000(2)
C41 0.032(3) 0.036(4) 0.039(3) -0.003(3) 0.004(3) 0.001(3)
C42 0.047(4) 0.033(4) 0.049(4) -0.009(3) 0.003(3) 0.004(3)
C43 0.039(4) 0.055(5) 0.054(4) 0.004(4) 0.011(3) 0.022(4)
C44 0.034(3) 0.059(5) 0.047(4) 0.000(4) 0.014(3) 0.007(3)
C45 0.023(3) 0.040(4) 0.038(3) 0.001(3) 0.004(3) 0.009(3)
C50 0.034(3) 0.029(3) 0.032(3) -0.006(3) 0.008(3) -0.009(3)
C51 0.037(3) 0.040(4) 0.040(4) -0.014(3) 0.006(3) -0.006(3)
C52 0.044(4) 0.049(5) 0.045(4) -0.016(4) -0.006(3) -0.010(3)
C53 0.069(5) 0.056(5) 0.029(3) -0.009(3) 0.011(4) -0.005(4)
C54 0.068(5) 0.055(5) 0.042(4) -0.010(4) 0.028(4) -0.009(4)
C55 0.047(4) 0.045(4) 0.037(3) -0.008(3) 0.020(3) -0.015(3)
C60 0.027(3) 0.051(4) 0.033(3) 0.002(3) 0.010(3) 0.003(3)
C61 0.051(5) 0.053(5) 0.065(5) -0.008(4) 0.031(4) -0.003(4)
C62 0.068(6) 0.079(7) 0.104(9) -0.023(6) 0.053(6) 0.006(5)
C63 0.045(5) 0.119(10) 0.077(7) -0.003(7) 0.039(5) 0.015(5)
C64 0.033(4) 0.111(9) 0.062(5) 0.006(6) 0.025(4) -0.003(5)
C65 0.032(3) 0.060(5) 0.051(4) 0.005(4) 0.018(3) -0.003(3)
C70 0.030(3) 0.032(3) 0.037(3) -0.001(3) 0.012(3) -0.006(2)
C71 0.039(4) 0.059(5) 0.039(4) 0.001(3) 0.014(3) -0.001(3)
C72 0.055(5) 0.056(5) 0.041(4) 0.004(4) 0.013(4) -0.007(4)
C73 0.067(5) 0.033(4) 0.052(4) 0.011(3) 0.015(4) -0.001(4)
C74 0.066(5) 0.033(4) 0.061(5) 0.006(4) 0.021(4) 0.003(4)
C75 0.049(4) 0.027(3) 0.044(4) -0.001(3) 0.016(3) -0.004(3)
B1 0.024(3) 0.029(4) 0.027(3) -0.001(3) -0.004(3) 0.001(3)

loop_
_atom_type_symbol
_atom_type_description
_atom_type_scat_dispersion_real
_atom_type_scat_dispersion_imag
_atom_type_scat_source
C C 0.0181 0.0091 'International Tables Vol C Tables 4.2.6.8 and 6.1.1.4'
H H 0.0000 0.0000 'International Tables Vol C Tables 4.2.6.8 and 6.1.1.4'
B B 0.0090 0.0039 'International Tables Vol C Tables 4.2.6.8 and 6.1.1.4'
N N 0.0311 0.0180 'International Tables Vol C Tables 4.2.6.8 and 6.1.1.4'
O O 0.0492 0.0322 'International Tables Vol C Tables 4.2.6.8 and 6.1.1.4'
P P 0.2955 0.4335 'International Tables Vol C Tables 4.2.6.8 and 6.1.1.4'
Br Br -0.6763 1.2805 'International Tables Vol C Tables 4.2.6.8 and 6.1.1.4'
Pd Pd 0.1215 3.9337 'International Tables Vol C Tables 4.2.6.8 and 6.1.1.4'
W W -5.4734 5.5774 'International Tables Vol C Tables 4.2.6.8 and 6.1.1.4'

loop_
_exptl_crystal_face_index_h
_exptl_crystal_face_index_k
_exptl_crystal_face_index_l
_exptl_crystal_face_perp_dist
-2 -8 -3 0.0541
7 4 8 0.0535
-6 6 -6 0.0638
7 -3 8 0.0530
12 0 -12 0.0239
-12 -1 12 0.0110

loop_
_geom_angle_atom_site_label_1
_geom_angle_atom_site_label_2
_geom_angle_atom_site_label_3
_geom_angle
_geom_angle_site_symmetry_1
_geom_angle_site_symmetry_3
_geom_angle_publ_flag
N1 W1 Pd1 142.22(14) . . ?
N3 W1 Pd1 124.84(12) . . ?
N3 W1 N1 78.71(19) . . ?
N5 W1 Pd1 127.54(12) . . ?
N5 W1 N1 77.61(18) . . ?
N5 W1 N3 86.45(19) . . ?
C1 W1 Pd1 47.56(18) . . ?
C1 W1 N1 170.2(2) . . ?
C1 W1 N3 94.8(2) . . ?
C1 W1 N5 94.8(2) . . ?
C1 W1 C2 98.1(2) . . ?
C1 W1 C3 97.9(3) . . ?
C2 W1 Pd1 64.58(17) . . ?
C2 W1 N1 88.7(2) . . ?
C2 W1 N3 167.1(2) . . ?
C2 W1 N5 93.8(2) . . ?
C2 W1 C3 85.7(3) . . ?
C3 W1 Pd1 63.56(18) . . ?
C3 W1 N1 89.6(2) . . ?
C3 W1 N3 91.2(2) . . ?
C3 W1 N5 167.2(2) . . ?
Br1 Pd1 W1 148.78(3) . . ?
Br1 Pd1 C2 143.17(15) . . ?
Br1 Pd1 C3 152.96(16) . . ?
P2 Pd1 W1 124.31(4) . . ?
P2 Pd1 Br1 86.79(4) . . ?
P2 Pd1 C2 93.63(14) . . ?
P2 Pd1 C3 89.37(15) . . ?
C1 Pd1 W1 45.89(17) . . ?
C1 Pd1 Br1 103.17(17) . . ?
C1 Pd1 P2 169.82(17) . . ?
C1 Pd1 C2 79.7(2) . . ?
C1 Pd1 C3 80.8(2) . . ?
C2 Pd1 W1 44.00(13) . . ?
C3 Pd1 W1 44.66(14) . . ?
C3 Pd1 C2 63.8(2) . . ?
C1 P1 C20 114.4(3) . . ?
C1 P1 C30 111.3(3) . . ?
C1 P1 C40 112.8(3) . . ?
C20 P1 C30 104.1(3) . . ?
C20 P1 C40 107.4(3) . . ?
C30 P1 C40 106.3(3) . . ?
C50 P2 Pd1 110.0(2) . . ?
C50 P2 C70 103.4(3) . . ?
C60 P2 Pd1 112.6(3) . . ?
C60 P2 C50 105.8(3) . . ?
C60 P2 C70 102.1(3) . . ?
C70 P2 Pd1 121.5(2) . . ?
N2 N1 W1 119.5(4) . . ?
C5 N1 W1 133.7(4) . . ?
C5 N1 N2 106.8(5) . . ?
N1 N2 B1 121.4(5) . . ?
C7 N2 N1 110.4(5) . . ?
C7 N2 B1 128.2(5) . . ?
N4 N3 W1 121.8(4) . . ?
C10 N3 W1 132.5(4) . . ?
C10 N3 N4 105.8(5) . . ?
N3 N4 B1 119.2(5) . . ?
C12 N4 N3 110.8(5) . . ?
C12 N4 B1 129.1(5) . . ?
N6 N5 W1 121.5(4) . . ?
C15 N5 W1 132.9(4) . . ?
C15 N5 N6 105.7(5) . . ?
N5 N6 B1 118.6(5) . . ?
C17 N6 N5 110.4(5) . . ?
C17 N6 B1 129.5(5) . . ?
W1 C1 Pd1 86.5(3) . . ?
P1 C1 W1 143.0(3) . . ?
P1 C1 Pd1 130.4(3) . . ?
W1 C2 Pd1 71.42(19) . . ?
O1 C2 W1 171.9(5) . . ?
O1 C2 Pd1 116.6(4) . . ?
W1 C3 Pd1 71.8(2) . . ?
O2 C3 W1 169.4(5) . . ?
O2 C3 Pd1 118.7(5) . . ?
H4A C4 H4B 109.5 . . ?
H4A C4 H4C 109.5 . . ?
H4B C4 H4C 109.5 . . ?
C5 C4 H4A 109.5 . . ?
C5 C4 H4B 109.5 . . ?
C5 C4 H4C 109.5 . . ?
N1 C5 C4 124.0(6) . . ?
N1 C5 C6 108.7(6) . . ?
C6 C5 C4 127.3(6) . . ?
C5 C6 H6 126.3 . . ?
C7 C6 C5 107.3(6) . . ?
C7 C6 H6 126.3 . . ?
N2 C7 C6 106.8(6) . . ?
N2 C7 C8 124.0(6) . . ?
C6 C7 C8 129.2(6) . . ?
C7 C8 H8A 109.5 . . ?
C7 C8 H8B 109.5 . . ?
C7 C8 H8C 109.5 . . ?
H8A C8 H8B 109.5 . . ?
H8A C8 H8C 109.5 . . ?
H8B C8 H8C 109.5 . . ?
H9A C9 H9B 109.5 . . ?
H9A C9 H9C 109.5 . . ?
H9B C9 H9C 109.5 . . ?
C10 C9 H9A 109.5 . . ?
C10 C9 H9B 109.5 . . ?
C10 C9 H9C 109.5 . . ?
N3 C10 C9 123.0(6) . . ?
N3 C10 C11 110.1(6) . . ?
C11 C10 C9 126.9(7) . . ?
C10 C11 H11 126.8 . . ?
C12 C11 C10 106.3(6) . . ?
C12 C11 H11 126.8 . . ?
N4 C12 C11 107.0(6) . . ?
N4 C12 C13 123.2(7) . . ?
C11 C12 C13 129.8(7) . . ?
C12 C13 H13A 109.5 . . ?
C12 C13 H13B 109.5 . . ?
C12 C13 H13C 109.5 . . ?
H13A C13 H13B 109.5 . . ?
H13A C13 H13C 109.5 . . ?
H13B C13 H13C 109.5 . . ?
H14A C14 H14B 109.5 . . ?
H14A C14 H14C 109.5 . . ?
H14B C14 H14C 109.5 . . ?
C15 C14 H14A 109.5 . . ?
C15 C14 H14B 109.5 . . ?
C15 C14 H14C 109.5 . . ?
N5 C15 C14 122.4(6) . . ?
N5 C15 C16 110.2(6) . . ?
C16 C15 C14 127.4(6) . . ?
C15 C16 H16 126.8 . . ?
C15 C16 C17 106.3(6) . . ?
C17 C16 H16 126.8 . . ?
N6 C17 C16 107.4(6) . . ?
N6 C17 C18 123.0(6) . . ?
C16 C17 C18 129.5(7) . . ?
C17 C18 H18A 109.5 . . ?
C17 C18 H18B 109.5 . . ?
C17 C18 H18C 109.5 . . ?
H18A C18 H18B 109.5 . . ?
H18A C18 H18C 109.5 . . ?
H18B C18 H18C 109.5 . . ?
C21 C20 P1 119.1(5) . . ?
C25 C20 P1 121.3(5) . . ?
C25 C20 C21 119.6(6) . . ?
C20 C21 H21 119.6 . . ?
C20 C21 C22 120.7(7) . . ?
C22 C21 H21 119.6 . . ?
C21 C22 H22 120.4 . . ?
C23 C22 C21 119.2(7) . . ?
C23 C22 H22 120.4 . . ?
C22 C23 H23 119.9 . . ?
C24 C23 C22 120.1(6) . . ?
C24 C23 H23 119.9 . . ?
C23 C24 H24 119.8 . . ?
C23 C24 C25 120.5(7) . . ?
C25 C24 H24 119.8 . . ?
C20 C25 C24 119.8(7) . . ?
C20 C25 H25 120.1 . . ?
C24 C25 H25 120.1 . . ?
C31 C30 P1 120.4(5) . . ?
C31 C30 C35 119.1(6) . . ?
C35 C30 P1 120.5(5) . . ?
C30 C31 H31 119.8 . . ?
C32 C31 C30 120.3(6) . . ?
C32 C31 H31 119.8 . . ?
C31 C32 H32 120.1 . . ?
C33 C32 C31 119.9(7) . . ?
C33 C32 H32 120.1 . . ?
C32 C33 H33 120.1 . . ?
C34 C33 C32 119.8(6) . . ?
C34 C33 H33 120.1 . . ?
C33 C34 H34 119.4 . . ?
C33 C34 C35 121.1(6) . . ?
C35 C34 H34 119.4 . . ?
C30 C35 H35 120.2 . . ?
C34 C35 C30 119.7(6) . . ?
C34 C35 H35 120.2 . . ?
C41 C40 P1 121.4(5) . . ?
C41 C40 C45 120.2(6) . . ?
C45 C40 P1 118.2(5) . . ?
C40 C41 H41 120.0 . . ?
C40 C41 C42 120.1(7) . . ?
C42 C41 H41 120.0 . . ?
C41 C42 H42 119.8 . . ?
C43 C42 C41 120.4(7) . . ?
C43 C42 H42 119.8 . . ?
C42 C43 H43 120.0 . . ?
C44 C43 C42 120.1(7) . . ?
C44 C43 H43 120.0 . . ?
C43 C44 H44 119.5 . . ?
C43 C44 C45 121.0(8) . . ?
C45 C44 H44 119.5 . . ?
C40 C45 C44 118.2(7) . . ?
C40 C45 H45 120.9 . . ?
C44 C45 H45 120.9 . . ?
C51 C50 P2 124.6(6) . . ?
C55 C50 P2 116.6(5) . . ?
C55 C50 C51 118.7(6) . . ?
C50 C51 H51 120.1 . . ?
C52 C51 C50 119.8(7) . . ?
C52 C51 H51 120.1 . . ?
C51 C52 H52 119.8 . . ?
C53 C52 C51 120.4(7) . . ?
C53 C52 H52 119.8 . . ?
C52 C53 H53 119.9 . . ?
C54 C53 C52 120.1(7) . . ?
C54 C53 H53 119.9 . . ?
C53 C54 H54 120.1 . . ?
C53 C54 C55 119.8(8) . . ?
C55 C54 H54 120.1 . . ?
C50 C55 H55 119.4 . . ?
C54 C55 C50 121.2(7) . . ?
C54 C55 H55 119.4 . . ?
C61 C60 P2 119.9(6) . . ?
C61 C60 C65 118.9(7) . . ?
C65 C60 P2 121.2(6) . . ?
C60 C61 H61 119.5 . . ?
C60 C61 C62 120.9(9) . . ?
C62 C61 H61 119.5 . . ?
C61 C62 H62 120.0 . . ?
C63 C62 C61 120.0(10) . . ?
C63 C62 H62 120.0 . . ?
C62 C63 H63 119.8 . . ?
C62 C63 C64 120.5(8) . . ?
C64 C63 H63 119.8 . . ?
C63 C64 H64 120.2 . . ?
C63 C64 C65 119.7(9) . . ?
C65 C64 H64 120.2 . . ?
C60 C65 H65 120.0 . . ?
C64 C65 C60 120.0(9) . . ?
C64 C65 H65 120.0 . . ?
C71 C70 P2 120.9(6) . . ?
C71 C70 C75 117.8(7) . . ?
C75 C70 P2 121.2(5) . . ?
C70 C71 H71 119.4 . . ?
C72 C71 C70 121.3(8) . . ?
C72 C71 H71 119.4 . . ?
C71 C72 H72 119.7 . . ?
C71 C72 C73 120.5(8) . . ?
C73 C72 H72 119.7 . . ?
C72 C73 H73 121.0 . . ?
C74 C73 C72 117.9(8) . . ?
C74 C73 H73 121.0 . . ?
C73 C74 H74 118.7 . . ?
C75 C74 C73 122.5(8) . . ?
C75 C74 H74 118.7 . . ?
C70 C75 H75 120.0 . . ?
C74 C75 C70 119.9(7) . . ?
C74 C75 H75 120.0 . . ?
N2 B1 H1 110.1 . . ?
N4 B1 N2 107.8(6) . . ?
N4 B1 N6 110.6(5) . . ?
N4 B1 H1 110.1 . . ?
N6 B1 N2 108.2(5) . . ?
N6 B1 H1 110.1 . . ?

loop_
_geom_bond_atom_site_label_1
_geom_bond_atom_site_label_2
_geom_bond_distance
_geom_bond_site_symmetry_2
_geom_bond_publ_flag
W1 Pd1 2.7271(5) . ?
W1 N1 2.273(4) . ?
W1 N3 2.240(5) . ?
W1 N5 2.233(5) . ?
W1 C1 1.962(6) . ?
W1 C2 1.998(6) . ?
W1 C3 2.018(7) . ?
Pd1 Br1 2.5461(7) . ?
Pd1 P2 2.3670(16) . ?
Pd1 C1 2.016(6) . ?
Pd1 C2 2.598(6) . ?
Pd1 C3 2.571(6) . ?
P1 C1 1.724(6) . ?
P1 C20 1.811(6) . ?
P1 C30 1.813(6) . ?
P1 C40 1.829(7) . ?
P2 C50 1.832(6) . ?
P2 C60 1.832(7) . ?
P2 C70 1.838(7) . ?
O1 C2 1.147(8) . ?
O2 C3 1.142(8) . ?
N1 N2 1.368(7) . ?
N1 C5 1.353(8) . ?
N2 C7 1.353(8) . ?
N2 B1 1.560(9) . ?
N3 N4 1.377(7) . ?
N3 C10 1.344(8) . ?
N4 C12 1.354(9) . ?
N4 B1 1.534(9) . ?
N5 N6 1.380(7) . ?
N5 C15 1.354(8) . ?
N6 C17 1.347(9) . ?
N6 B1 1.540(9) . ?
C4 H4A 0.9600 . ?
C4 H4B 0.9600 . ?
C4 H4C 0.9600 . ?
C4 C5 1.491(9) . ?
C5 C6 1.390(9) . ?
C6 H6 0.9300 . ?
C6 C7 1.381(10) . ?
C7 C8 1.475(9) . ?
C8 H8A 0.9600 . ?
C8 H8B 0.9600 . ?
C8 H8C 0.9600 . ?
C9 H9A 0.9600 . ?
C9 H9B 0.9600 . ?
C9 H9C 0.9600 . ?
C9 C10 1.499(9) . ?
C10 C11 1.395(10) . ?
C11 H11 0.9300 . ?
C11 C12 1.380(10) . ?
C12 C13 1.492(9) . ?
C13 H13A 0.9600 . ?
C13 H13B 0.9600 . ?
C13 H13C 0.9600 . ?
C14 H14A 0.9600 . ?
C14 H14B 0.9600 . ?
C14 H14C 0.9600 . ?
C14 C15 1.494(9) . ?
C15 C16 1.382(9) . ?
C16 H16 0.9300 . ?
C16 C17 1.386(9) . ?
C17 C18 1.474(9) . ?
C18 H18A 0.9600 . ?
C18 H18B 0.9600 . ?
C18 H18C 0.9600 . ?
C20 C21 1.390(9) . ?
C20 C25 1.374(9) . ?
C21 H21 0.9300 . ?
C21 C22 1.390(9) . ?
C22 H22 0.9300 . ?
C22 C23 1.387(12) . ?
C23 H23 0.9300 . ?
C23 C24 1.374(12) . ?
C24 H24 0.9300 . ?
C24 C25 1.398(10) . ?
C25 H25 0.9300 . ?
C30 C31 1.398(9) . ?
C30 C35 1.399(9) . ?
C31 H31 0.9300 . ?
C31 C32 1.395(9) . ?
C32 H32 0.9300 . ?
C32 C33 1.388(10) . ?
C33 H33 0.9300 . ?
C33 C34 1.376(11) . ?
C34 H34 0.9300 . ?
C34 C35 1.387(9) . ?
C35 H35 0.9300 . ?
C40 C41 1.379(10) . ?
C40 C45 1.395(10) . ?
C41 H41 0.9300 . ?
C41 C42 1.389(10) . ?
C42 H42 0.9300 . ?
C42 C43 1.374(12) . ?
C43 H43 0.9300 . ?
C43 C44 1.358(12) . ?
C44 H44 0.9300 . ?
C44 C45 1.414(9) . ?
C45 H45 0.9300 . ?
C50 C51 1.398(9) . ?
C50 C55 1.393(10) . ?
C51 H51 0.9300 . ?
C51 C52 1.396(10) . ?
C52 H52 0.9300 . ?
C52 C53 1.381(13) . ?
C53 H53 0.9300 . ?
C53 C54 1.377(12) . ?
C54 H54 0.9300 . ?
C54 C55 1.383(10) . ?
C55 H55 0.9300 . ?
C60 C61 1.370(12) . ?
C60 C65 1.400(10) . ?
C61 H61 0.9300 . ?
C61 C62 1.392(12) . ?
C62 H62 0.9300 . ?
C62 C63 1.361(16) . ?
C63 H63 0.9300 . ?
C63 C64 1.383(16) . ?
C64 H64 0.9300 . ?
C64 C65 1.392(11) . ?
C65 H65 0.9300 . ?
C70 C71 1.390(10) . ?
C70 C75 1.403(10) . ?
C71 H71 0.9300 . ?
C71 C72 1.385(11) . ?
C72 H72 0.9300 . ?
C72 C73 1.391(12) . ?
C73 H73 0.9300 . ?
C73 C74 1.374(12) . ?
C74 H74 0.9300 . ?
C74 C75 1.373(11) . ?
C75 H75 0.9300 . ?
B1 H1 0.9800 . ?

loop_
_exptl_oxdiff_crystal_face_indexfrac_h
_exptl_oxdiff_crystal_face_indexfrac_k
_exptl_oxdiff_crystal_face_indexfrac_l
_exptl_oxdiff_crystal_face_x
_exptl_oxdiff_crystal_face_y
_exptl_oxdiff_crystal_face_z
-1.7483 -7.9283 -3.1849 -0.0094 -0.2972 0.9548
6.6227 3.7554 7.9626 0.0234 0.8900 -0.4553
-5.8192 5.9693 -5.5497 -0.0162 -0.6989 -0.7150
7.4720 -2.8489 7.8777 0.0231 0.9406 0.3387
11.8408 0.3776 -12.0811 0.9996 -0.0253 0.0090
-11.8298 -0.5292 12.0687 -0.9996 0.0253 0.0092

loop_
_smtbx_masks_void_nr
_smtbx_masks_void_average_x
_smtbx_masks_void_average_y
_smtbx_masks_void_average_z
_smtbx_masks_void_volume
_smtbx_masks_void_count_electrons
_smtbx_masks_void_content
1 0.000 -0.866 0.500 713.4 120.1 ?
2 0.500 -0.020 0.000 713.4 120.1 ?
